data_2211697
loop_
_publ_author_name
'Wang, Huan-Yu'
'Gao, Shan'
'Huo, Li-Hua'
'Zhao, Jing-Gui'

_publ_section_title
;
 (Acetylenedicarboxylato)diaqua(1,10-phenanthroline)copper(II)
 dihydrate
;
_journal_coeditor_code AT2169
_journal_issue 1
_journal_name_full 'Acta Crystallographica Section E'
_journal_page_first m7
_journal_page_last m8
_journal_paper_doi 10.1107/S1600536806051087
_journal_volume 63
_journal_year 2007
_chemical_formula_iupac '[Cu (C4 O4) (C12 H8 N2) (H2 O)2] , 2H2 O'
_chemical_formula_moiety 'C16 H12 Cu N2 O6 , 2H2 O'
_chemical_formula_sum 'C16 H16 Cu N2 O8'
_chemical_formula_weight 427.85
_chemical_name_systematic
;
(Acetylenedicarboxylato)diaqua(1,10-phenanthroline)copper(II) dihydrate
;
_space_group_IT_number 14
_symmetry_cell_setting monoclinic
_symmetry_space_group_name_Hall '-P 2yn'
_symmetry_space_group_name_H-M 'P 1 21/n 1'
_atom_sites_solution_hydrogens geom
_atom_sites_solution_primary direct
_atom_sites_solution_secondary difmap
_cell_angle_alpha 90.00
_cell_angle_beta 97.74(3)
_cell_angle_gamma 90.00
_cell_formula_units_Z 4
_cell_length_a 9.1304(18)
_cell_length_b 17.414(4)
_cell_length_c 10.964(2)
_cell_measurement_reflns_used 13970
_cell_measurement_temperature 295(2)
_cell_measurement_theta_max 27.43
_cell_measurement_theta_min 3.00
_cell_volume 1727.4(6)
_computing_cell_refinement RAPID-AUTO
_computing_data_collection 'RAPID-AUTO (Rigaku, 1998)'
_computing_data_reduction RAPID-AUTO
_computing_molecular_graphics 'ORTEPII (Johnson, 1976)'
_computing_publication_material SHELXL97
_computing_structure_refinement 'SHELXL97 (Sheldrick, 1997)'
_computing_structure_solution 'SHELXS97 (Sheldrick, 1997)'
_diffrn_ambient_temperature 295(2)
_diffrn_detector_area_resol_mean 10.000
_diffrn_measured_fraction_theta_full 0.998
_diffrn_measured_fraction_theta_max 0.998
_diffrn_measurement_device_type 'Rigaku R-AXIS RAPID'
_diffrn_measurement_method \w
_diffrn_radiation_monochromator graphite
_diffrn_radiation_source 'fine-focus sealed tube'
_diffrn_radiation_type MoK\a
_diffrn_radiation_wavelength 0.71073
_diffrn_reflns_av_R_equivalents 0.0213
_diffrn_reflns_av_sigmaI/netI 0.0170
_diffrn_reflns_limit_h_max 10
_diffrn_reflns_limit_h_min -11
_diffrn_reflns_limit_k_max 22
_diffrn_reflns_limit_k_min -21
_diffrn_reflns_limit_l_max 14
_diffrn_reflns_limit_l_min -14
_diffrn_reflns_number 16607
_diffrn_reflns_theta_full 27.44
_diffrn_reflns_theta_max 27.44
_diffrn_reflns_theta_min 3.00
_diffrn_standards_decay_% 0
_diffrn_standards_number 0
_exptl_absorpt_coefficient_mu 1.314
_exptl_absorpt_correction_T_max 0.8273
_exptl_absorpt_correction_T_min 0.6563
_exptl_absorpt_correction_type multi-scan
_exptl_absorpt_process_details '(ABSCOR; Higashi, 1995)'
_exptl_crystal_colour blue
_exptl_crystal_density_diffrn 1.645
_exptl_crystal_density_method 'not measured'
_exptl_crystal_description block
_exptl_crystal_F_000 876
_exptl_crystal_size_max 0.35
_exptl_crystal_size_mid 0.25
_exptl_crystal_size_min 0.15
_refine_diff_density_max 0.784
_refine_diff_density_min -0.332
_refine_ls_extinction_method none
_refine_ls_goodness_of_fit_ref 1.064
_refine_ls_hydrogen_treatment constr
_refine_ls_matrix_type full
_refine_ls_number_parameters 244
_refine_ls_number_reflns 3939
_refine_ls_number_restraints 0
_refine_ls_restrained_S_all 1.064
_refine_ls_R_factor_all 0.0344
_refine_ls_R_factor_gt 0.0290
_refine_ls_shift/su_max 0.001
_refine_ls_shift/su_mean 0.000
_refine_ls_structure_factor_coef Fsqd
_refine_ls_weighting_details 'calc w = 1/[\s^2^(Fo^2^)+(0.0367P)^2^+0.8958P] where P=(Fo^2^+2Fc^2^)/3'
_refine_ls_weighting_scheme calc
_refine_ls_wR_factor_gt 0.0743
_refine_ls_wR_factor_ref 0.0772
_reflns_number_gt 3470
_reflns_number_total 3939
_reflns_threshold_expression I>2\s(I)
_cod_data_source_file at2169.cif
_cod_data_source_block I
_cod_original_cell_volume 1727.3(6)
_cod_original_sg_symbol_H-M 'P 21/n'
_cod_database_code 2211697
_cod_database_fobs_code 2211697

loop_
_symmetry_equiv_pos_as_xyz
'x, y, z'
'-x+1/2, y+1/2, -z+1/2'
'-x, -y, -z'
'x-1/2, -y-1/2, z-1/2'

loop_
_atom_site_type_symbol
_atom_site_label
_atom_site_fract_x
_atom_site_fract_y
_atom_site_fract_z
_atom_site_U_iso_or_equiv
_atom_site_adp_type
_atom_site_calc_flag
_atom_site_refinement_flags
_atom_site_occupancy
Cu Cu1 0.70087(2) 0.658304(12) 0.684575(19) 0.02818(8) Uani d . 1
O O1 0.60525(19) 0.59639(9) 0.90489(15) 0.0522(4) Uani d . 1
O O1W 0.55665(17) 0.74143(9) 0.67262(15) 0.0501(4) Uani d . 1
H H1W2 0.5612 0.7802 0.6261 0.075 Uiso d R 1
H H1W1 0.4939 0.7506 0.7214 0.075 Uiso d R 1
O O2W 0.86975(16) 0.72894(10) 0.61217(14) 0.0497(4) Uani d . 1
H H2W1 0.9398 0.7572 0.6457 0.075 Uiso d R 1
H H2W2 0.8671 0.7329 0.5346 0.075 Uiso d R 1
O O3W 0.8328(3) 0.94291(15) 0.5015(3) 0.1013(8) Uani d . 1
H H3W1 0.9099 0.9292 0.4715 0.152 Uiso d R 1
H H3W2 0.8463 0.9882 0.5296 0.152 Uiso d R 1
O O4W 0.5922(2) 0.85237(9) 0.51590(14) 0.0524(4) Uani d . 1
H H4W1 0.6654 0.8829 0.5210 0.079 Uiso d R 1
H H4W2 0.5902 0.8267 0.4497 0.079 Uiso d R 1
O O2 0.76097(16) 0.68587(9) 0.85641(12) 0.0406(3) Uani d . 1
O O3 0.61832(15) 0.78044(9) 1.29637(13) 0.0424(3) Uani d . 1
O O4 0.85608(16) 0.74546(9) 1.34458(13) 0.0426(3) Uani d . 1
N N1 0.82128(17) 0.56146(9) 0.69047(15) 0.0346(3) Uani d . 1
N N2 0.61435(17) 0.61510(9) 0.51965(14) 0.0324(3) Uani d . 1
C C1 0.9218(2) 0.53565(13) 0.7795(2) 0.0469(5) Uani d . 1
H H1 0.9415 0.5637 0.8520 0.056 Uiso calc R 1
C C2 0.9991(3) 0.46729(15) 0.7673(3) 0.0611(7) Uani d . 1
H H2 1.0686 0.4503 0.8314 0.073 Uiso calc R 1
C C3 0.9725(3) 0.42566(13) 0.6616(3) 0.0607(7) Uani d . 1
H H3 1.0242 0.3804 0.6532 0.073 Uiso calc R 1
C C4 0.8671(3) 0.45115(12) 0.5657(2) 0.0496(6) Uani d . 1
C C5 0.8280(3) 0.41203(14) 0.4511(3) 0.0650(8) Uani d . 1
H H5 0.8762 0.3666 0.4365 0.078 Uiso calc R 1
C C6 0.7233(4) 0.43947(15) 0.3641(3) 0.0669(8) Uani d . 1
H H6 0.7006 0.4125 0.2907 0.080 Uiso calc R 1
C C7 0.6459(3) 0.50928(13) 0.3815(2) 0.0487(5) Uani d . 1
C C8 0.5339(3) 0.54086(16) 0.2965(2) 0.0611(7) Uani d . 1
H H8 0.5064 0.5167 0.2212 0.073 Uiso calc R 1
C C9 0.4655(3) 0.60650(16) 0.3236(2) 0.0554(6) Uani d . 1
H H9 0.3908 0.6273 0.2672 0.067 Uiso calc R 1
C C10 0.5077(2) 0.64306(13) 0.43720(19) 0.0420(5) Uani d . 1
H H10 0.4598 0.6880 0.4551 0.050 Uiso calc R 1
C C11 0.6825(2) 0.54921(11) 0.49268(18) 0.0352(4) Uani d . 1
C C12 0.7935(2) 0.52020(11) 0.58520(19) 0.0357(4) Uani d . 1
C C13 0.6902(2) 0.65081(11) 0.93060(17) 0.0328(4) Uani d . 1
C C14 0.7123(2) 0.68090(11) 1.05673(17) 0.0344(4) Uani d . 1
C C15 0.7244(2) 0.70830(11) 1.15667(17) 0.0334(4) Uani d . 1
C C16 0.7342(2) 0.74772(10) 1.27675(16) 0.0303(4) Uani d . 1

loop_
_atom_site_aniso_label
_atom_site_aniso_U_11
_atom_site_aniso_U_22
_atom_site_aniso_U_33
_atom_site_aniso_U_12
_atom_site_aniso_U_13
_atom_site_aniso_U_23
Cu1 0.03150(13) 0.03003(12) 0.02346(12) 0.00232(9) 0.00542(8) -0.00351(8)
O1 0.0635(10) 0.0505(9) 0.0440(9) -0.0185(8) 0.0123(7) -0.0149(7)
O1W 0.0527(9) 0.0525(9) 0.0495(9) 0.0229(7) 0.0228(7) 0.0058(7)
O2W 0.0377(8) 0.0709(11) 0.0402(8) -0.0165(7) 0.0037(6) 0.0083(7)
O3W 0.0853(16) 0.0933(17) 0.130(2) -0.0077(14) 0.0298(15) -0.0329(16)
O4W 0.0693(11) 0.0522(9) 0.0356(8) 0.0049(8) 0.0066(7) -0.0066(7)
O2 0.0506(8) 0.0460(8) 0.0259(7) -0.0067(7) 0.0082(6) -0.0067(6)
O3 0.0390(7) 0.0532(9) 0.0357(7) 0.0061(7) 0.0075(6) -0.0123(6)
O4 0.0382(7) 0.0595(9) 0.0291(7) 0.0018(7) 0.0008(5) -0.0080(6)
N1 0.0367(8) 0.0333(8) 0.0352(8) 0.0028(7) 0.0101(6) 0.0016(7)
N2 0.0344(8) 0.0352(8) 0.0280(8) -0.0060(7) 0.0055(6) -0.0016(6)
C1 0.0464(12) 0.0491(12) 0.0453(12) 0.0078(10) 0.0065(9) 0.0112(10)
C2 0.0515(14) 0.0560(15) 0.0778(19) 0.0175(12) 0.0161(12) 0.0307(14)
C3 0.0601(15) 0.0354(11) 0.094(2) 0.0128(11) 0.0372(15) 0.0155(13)
C4 0.0544(13) 0.0286(9) 0.0733(16) -0.0028(9) 0.0365(12) -0.0028(10)
C5 0.0798(19) 0.0345(11) 0.091(2) -0.0086(12) 0.0493(17) -0.0236(13)
C6 0.091(2) 0.0498(14) 0.0684(18) -0.0270(15) 0.0410(16) -0.0341(13)
C7 0.0620(14) 0.0471(12) 0.0409(12) -0.0244(11) 0.0215(10) -0.0161(10)
C8 0.0807(18) 0.0697(17) 0.0329(11) -0.0395(15) 0.0074(11) -0.0131(11)
C9 0.0594(14) 0.0690(16) 0.0342(11) -0.0274(13) -0.0071(10) 0.0069(11)
C10 0.0423(11) 0.0474(11) 0.0348(10) -0.0120(9) -0.0006(8) 0.0067(9)
C11 0.0421(10) 0.0332(9) 0.0332(10) -0.0123(8) 0.0156(8) -0.0075(7)
C12 0.0405(10) 0.0281(9) 0.0424(11) -0.0033(8) 0.0201(8) -0.0026(8)
C13 0.0368(9) 0.0346(9) 0.0267(9) 0.0037(8) 0.0031(7) -0.0053(7)
C14 0.0368(10) 0.0377(9) 0.0293(9) -0.0009(8) 0.0065(7) -0.0023(8)
C15 0.0318(9) 0.0396(10) 0.0291(9) 0.0029(8) 0.0045(7) -0.0033(8)
C16 0.0360(9) 0.0325(9) 0.0234(8) -0.0029(8) 0.0074(7) -0.0009(7)

loop_
_atom_type_symbol
_atom_type_description
_atom_type_scat_dispersion_real
_atom_type_scat_dispersion_imag
_atom_type_scat_source
C C 0.0033 0.0016 'International Tables Vol C Tables 4.2.6.8 and 6.1.1.4'
H H 0.0000 0.0000 'International Tables Vol C Tables 4.2.6.8 and 6.1.1.4'
N N 0.0061 0.0033 'International Tables Vol C Tables 4.2.6.8 and 6.1.1.4'
O O 0.0106 0.0060 'International Tables Vol C Tables 4.2.6.8 and 6.1.1.4'
Cu Cu 0.3201 1.2651 'International Tables Vol C Tables 4.2.6.8 and 6.1.1.4'

loop_
_geom_angle_atom_site_label_1
_geom_angle_atom_site_label_2
_geom_angle_atom_site_label_3
_geom_angle
_geom_angle_publ_flag
O1W Cu1 O2 88.96(7) yes
O1W Cu1 N1 170.78(7) yes
O2 Cu1 N1 95.39(7) yes
O1W Cu1 N2 92.13(7) yes
O2 Cu1 N2 169.25(6) yes
N1 Cu1 N2 82.09(7) yes
O1W Cu1 O2W 93.46(7) yes
O2 Cu1 O2W 95.23(6) yes
N1 Cu1 O2W 94.23(7) yes
N2 Cu1 O2W 95.38(6) yes
Cu1 O1W H1W2 122.9 no
Cu1 O1W H1W1 127.2 no
H1W2 O1W H1W1 108.6 no
Cu1 O2W H2W1 133.6 no
Cu1 O2W H2W2 118.6 no
H2W1 O2W H2W2 107.7 no
H3W1 O3W H3W2 108.3 no
H4W1 O4W H4W2 108.1 no
C13 O2 Cu1 113.68(12) no
C1 N1 C12 118.65(18) no
C1 N1 Cu1 129.05(15) no
C12 N1 Cu1 112.28(13) no
C10 N2 C11 118.50(17) no
C10 N2 Cu1 129.45(15) no
C11 N2 Cu1 112.02(13) no
N1 C1 C2 121.7(2) no
N1 C1 H1 119.1 no
C2 C1 H1 119.1 no
C3 C2 C1 120.0(2) no
C3 C2 H2 120.0 no
C1 C2 H2 120.0 no
C2 C3 C4 119.8(2) no
C2 C3 H3 120.1 no
C4 C3 H3 120.1 no
C3 C4 C12 116.8(2) no
C3 C4 C5 125.0(2) no
C12 C4 C5 118.2(3) no
C6 C5 C4 121.6(2) no
C6 C5 H5 119.2 no
C4 C5 H5 119.2 no
C5 C6 C7 121.5(2) no
C5 C6 H6 119.2 no
C7 C6 H6 119.2 no
C8 C7 C11 116.8(2) no
C8 C7 C6 125.0(2) no
C11 C7 C6 118.2(2) no
C9 C8 C7 120.1(2) no
C9 C8 H8 119.9 no
C7 C8 H8 119.9 no
C8 C9 C10 119.8(2) no
C8 C9 H9 120.1 no
C10 C9 H9 120.1 no
N2 C10 C9 121.7(2) no
N2 C10 H10 119.2 no
C9 C10 H10 119.2 no
N2 C11 C7 123.1(2) no
N2 C11 C12 116.58(16) no
C7 C11 C12 120.32(19) no
N1 C12 C4 123.0(2) no
N1 C12 C11 116.85(17) no
C4 C12 C11 120.2(2) no
O1 C13 O2 125.82(18) no
O1 C13 C14 119.48(18) no
O2 C13 C14 114.68(16) no
C15 C14 C13 176.3(2) no
C14 C15 C16 175.7(2) no
O3 C16 O4 128.24(17) no
O3 C16 C15 114.56(16) no
O4 C16 C15 117.19(17) no

loop_
_geom_bond_atom_site_label_1
_geom_bond_atom_site_label_2
_geom_bond_distance
_geom_bond_publ_flag
Cu1 O1W 1.9494(15) yes
Cu1 O2 1.9499(14) yes
Cu1 N1 2.0094(16) yes
Cu1 N2 2.0186(16) yes
Cu1 O2W 2.2024(15) yes
O1 C13 1.233(2) no
O1W H1W2 0.8500 no
O1W H1W1 0.8500 no
O2W H2W1 0.8500 no
O2W H2W2 0.8499 no
O3W H3W1 0.8499 no
O3W H3W2 0.8499 no
O4W H4W1 0.8500 no
O4W H4W2 0.8500 no
O2 C13 1.262(2) no
O3 C16 1.246(2) no
O4 C16 1.253(2) no
N1 C1 1.325(3) no
N1 C12 1.354(3) no
N2 C10 1.329(3) no
N2 C11 1.357(2) no
C1 C2 1.400(3) no
C1 H1 0.9300 no
C2 C3 1.360(4) no
C2 H2 0.9300 no
C3 C4 1.399(4) no
C3 H3 0.9300 no
C4 C12 1.408(3) no
C4 C5 1.432(4) no
C5 C6 1.344(4) no
C5 H5 0.9300 no
C6 C7 1.432(4) no
C6 H6 0.9300 no
C7 C8 1.401(4) no
C7 C11 1.404(3) no
C8 C9 1.355(4) no
C8 H8 0.9300 no
C9 C10 1.406(3) no
C9 H9 0.9300 no
C10 H10 0.9300 no
C11 C12 1.427(3) no
C13 C14 1.467(3) no
C14 C15 1.187(3) no
C15 C16 1.477(2) no

loop_
_geom_hbond_atom_site_label_D
_geom_hbond_atom_site_label_H
_geom_hbond_atom_site_label_A
_geom_hbond_site_symmetry_A
_geom_hbond_distance_DH
_geom_hbond_distance_HA
_geom_hbond_distance_DA
_geom_hbond_angle_DHA
O1W H1W2 O4W . 0.85 1.79 2.634(2) 170.4
O1W H1W1 O4 4_575 0.85 1.97 2.809(2) 170.5
O2W H2W1 O3 4_675 0.85 2.26 2.832(2) 125.2
O2W H2W2 O4 1_554 0.85 2.08 2.934(2) 178.3
O3W H3W1 O1 4_675 0.85 2.07 2.914(3) 175.5
O3W H3W2 O1 2_656 0.85 2.04 2.891(3) 175.7
O4W H4W1 O3W . 0.85 1.89 2.726(3) 168.7
O4W H4W2 O3 1_554 0.85 1.91 2.752(2) 169.0

loop_
_geom_torsion_atom_site_label_1
_geom_torsion_atom_site_label_2
_geom_torsion_atom_site_label_3
_geom_torsion_atom_site_label_4
_geom_torsion
_geom_torsion_publ_flag
O1W Cu1 O2 C13 90.63(14) no
N1 Cu1 O2 C13 -81.23(14) no
N2 Cu1 O2 C13 -5.3(4) no
O2W Cu1 O2 C13 -175.99(14) no
O2 Cu1 N1 C1 -8.66(19) no
N2 Cu1 N1 C1 -178.14(19) no
O2W Cu1 N1 C1 87.01(18) no
O2 Cu1 N1 C12 173.03(13) no
N2 Cu1 N1 C12 3.55(12) no
O2W Cu1 N1 C12 -91.30(13) no
O1W Cu1 N2 C10 5.54(17) no
O2 Cu1 N2 C10 101.2(4) no
N1 Cu1 N2 C10 178.32(18) no
O2W Cu1 N2 C10 -88.14(17) no
O1W Cu1 N2 C11 -176.64(13) no
O2 Cu1 N2 C11 -81.0(4) no
N1 Cu1 N2 C11 -3.86(12) no
O2W Cu1 N2 C11 89.68(13) no
C12 N1 C1 C2 0.0(3) no
Cu1 N1 C1 C2 -178.26(16) no
N1 C1 C2 C3 0.4(4) no
C1 C2 C3 C4 -0.4(4) no
C2 C3 C4 C12 0.1(3) no
C2 C3 C4 C5 -179.2(2) no
C3 C4 C5 C6 178.7(2) no
C12 C4 C5 C6 -0.5(3) no
C4 C5 C6 C7 0.1(4) no
C5 C6 C7 C8 -178.8(2) no
C5 C6 C7 C11 0.3(4) no
C11 C7 C8 C9 -0.6(3) no
C6 C7 C8 C9 178.5(2) no
C7 C8 C9 C10 0.3(3) no
C11 N2 C10 C9 -0.5(3) no
Cu1 N2 C10 C9 177.17(15) no
C8 C9 C10 N2 0.3(3) no
C10 N2 C11 C7 0.2(3) no
Cu1 N2 C11 C7 -177.87(15) no
C10 N2 C11 C12 -178.36(17) no
Cu1 N2 C11 C12 3.6(2) no
C8 C7 C11 N2 0.3(3) no
C6 C7 C11 N2 -178.80(19) no
C8 C7 C11 C12 178.86(19) no
C6 C7 C11 C12 -0.3(3) no
C1 N1 C12 C4 -0.3(3) no
Cu1 N1 C12 C4 178.23(15) no
C1 N1 C12 C11 178.79(18) no
Cu1 N1 C12 C11 -2.7(2) no
C3 C4 C12 N1 0.3(3) no
C5 C4 C12 N1 179.55(19) no
C3 C4 C12 C11 -178.79(18) no
C5 C4 C12 C11 0.5(3) no
N2 C11 C12 N1 -0.6(2) no
C7 C11 C12 N1 -179.21(17) no
N2 C11 C12 C4 178.50(17) no
C7 C11 C12 C4 -0.1(3) no
Cu1 O2 C13 O1 9.8(3) no
Cu1 O2 C13 C14 -168.67(13) no
